data_7001663
loop_
_publ_author_name
'Qin, Duwei'
'Han, Fubin'
'Yao, Yingming'
'Zhang, Yong'
'Shen, Qi'

_publ_section_title
;
 Migration of amide to imine group of lanthanide Schiff base complexes:
 effect of amido group
;
_journal_issue 28
_journal_name_full 'Dalton Transactions'
_journal_page_first 5535
_journal_page_last 5541
_journal_paper_doi 10.1039/b904580e
_journal_year 2009
_chemical_formula_moiety 'C46 H68 N5 O2 Si2 Sm, 2(C4 H8 O), 0.5(C6 H14)'
_chemical_formula_sum 'C57 H91 N5 O4 Si2 Sm'
_chemical_formula_weight 1116.88
_chemical_name_systematic
;
?
;
_space_group_IT_number 14
_symmetry_cell_setting monoclinic
_symmetry_Int_Tables_number 14
_symmetry_space_group_name_Hall '-P 2ybc'
_symmetry_space_group_name_H-M 'P 1 21/c 1'
_atom_sites_solution_hydrogens geom
_atom_sites_solution_primary direct
_atom_sites_solution_secondary difmap
_audit_creation_method SHELXL-97
_cell_angle_alpha 90.00
_cell_angle_beta 103.296(2)
_cell_angle_gamma 90.00
_cell_formula_units_Z 4
_cell_length_a 13.7307(15)
_cell_length_b 16.2318(16)
_cell_length_c 28.992(3)
_cell_measurement_reflns_used 16681
_cell_measurement_temperature 223(2)
_cell_measurement_theta_max 27.5
_cell_measurement_theta_min 3.0
_cell_volume 6288.4(11)
_computing_cell_refinement CrystalClear
_computing_data_collection CrystalClear
_computing_data_reduction CrystalStructure
_computing_structure_refinement 'SHELXL-97 (Sheldrick, 1997)'
_computing_structure_solution 'SHELXS-97 (Sheldrick, 1990)'
_diffrn_ambient_temperature 223(2)
_diffrn_detector_area_resol_mean 14.63
_diffrn_measured_fraction_theta_full 0.992
_diffrn_measured_fraction_theta_max 0.992
_diffrn_measurement_device_type 'Rigaku Saturn'
_diffrn_measurement_method \w
_diffrn_radiation_monochromator graphite
_diffrn_radiation_source 'fine-focus sealed tube'
_diffrn_radiation_type MoK\a
_diffrn_radiation_wavelength 0.71075
_diffrn_reflns_av_R_equivalents 0.0312
_diffrn_reflns_av_sigmaI/netI 0.0555
_diffrn_reflns_limit_h_max 16
_diffrn_reflns_limit_h_min -16
_diffrn_reflns_limit_k_max 18
_diffrn_reflns_limit_k_min -19
_diffrn_reflns_limit_l_max 28
_diffrn_reflns_limit_l_min -35
_diffrn_reflns_number 25627
_diffrn_reflns_theta_full 25.50
_diffrn_reflns_theta_max 25.50
_diffrn_reflns_theta_min 3.05
_exptl_absorpt_coefficient_mu 1.015
_exptl_absorpt_correction_T_max 0.784
_exptl_absorpt_correction_T_min 0.548
_exptl_absorpt_correction_type multi-scan
_exptl_absorpt_process_details 'Jacobson, R. (1998) Private communication'
_exptl_crystal_colour orange
_exptl_crystal_density_diffrn 1.180
_exptl_crystal_density_method 'not measured'
_exptl_crystal_description block
_exptl_crystal_F_000 2360
_exptl_crystal_size_max 1.00
_exptl_crystal_size_mid 0.30
_exptl_crystal_size_min 0.24
_refine_diff_density_max 0.956
_refine_diff_density_min -0.873
_refine_diff_density_rms 0.098
_refine_ls_extinction_method none
_refine_ls_goodness_of_fit_ref 1.119
_refine_ls_hydrogen_treatment constr
_refine_ls_matrix_type full
_refine_ls_number_parameters 602
_refine_ls_number_reflns 11635
_refine_ls_number_restraints 13
_refine_ls_restrained_S_all 1.125
_refine_ls_R_factor_all 0.0660
_refine_ls_R_factor_gt 0.0544
_refine_ls_shift/su_max 0.001
_refine_ls_shift/su_mean 0.000
_refine_ls_structure_factor_coef Fsqd
_refine_ls_weighting_details 'calc w=1/[\s^2^(Fo^2^)+(0.0670P)^2^+8.2476P] where P=(Fo^2^+2Fc^2^)/3'
_refine_ls_weighting_scheme calc
_refine_ls_wR_factor_gt 0.1393
_refine_ls_wR_factor_ref 0.1474
_reflns_number_gt 9960
_reflns_number_total 11635
_reflns_threshold_expression >2sigma(I)
_cod_data_source_file b904580e.txt
_cod_data_source_block complex4
_cod_original_cell_volume 6288.4(12)
_cod_original_sg_symbol_H-M 'P 21/c'
_cod_database_code 7001663

loop_
_symmetry_equiv_pos_as_xyz
'x, y, z'
'-x, y+1/2, -z+1/2'
'-x, -y, -z'
'x, -y-1/2, z-1/2'

loop_
_atom_site_label
_atom_site_type_symbol
_atom_site_fract_x
_atom_site_fract_y
_atom_site_fract_z
_atom_site_U_iso_or_equiv
_atom_site_adp_type
_atom_site_occupancy
_atom_site_symmetry_multiplicity
_atom_site_calc_flag
_atom_site_refinement_flags
_atom_site_disorder_assembly
_atom_site_disorder_group
Sm1 Sm 0.322417(17) 0.610989(14) 0.163246(8) 0.03147(10) Uani 1 1 d . . .
Si1 Si 0.13769(12) 0.76566(10) 0.15666(6) 0.0487(4) Uani 1 1 d . . .
Si2 Si 0.23781(13) 0.74507(10) 0.07451(6) 0.0484(4) Uani 1 1 d . . .
O1 O 0.2726(2) 0.52917(19) 0.21646(11) 0.0351(7) Uani 1 1 d . . .
O2 O 0.4831(2) 0.5695(2) 0.16579(12) 0.0389(8) Uani 1 1 d . . .
O3 O 0.4037(8) 0.2102(4) 0.1078(3) 0.170(4) Uani 1 1 d . . .
O4 O 0.6670(9) 0.6755(6) 0.0088(4) 0.178(4) Uiso 1 1 d . . .
N1 N 0.3844(3) 0.6661(2) 0.24518(14) 0.0323(8) Uani 1 1 d . . .
N2 N 0.4332(3) 0.7467(2) 0.19217(15) 0.0373(9) Uani 1 1 d . . .
N3 N 0.3270(3) 0.4788(3) 0.11747(14) 0.0375(9) Uani 1 1 d . . .
N4 N 0.1722(3) 0.5282(3) 0.10603(16) 0.0440(10) Uani 1 1 d . . .
N5 N 0.2177(3) 0.7195(3) 0.12764(15) 0.0400(10) Uani 1 1 d . . .
C1 C 0.2783(3) 0.5144(3) 0.26105(17) 0.0330(10) Uani 1 1 d . . .
C2 C 0.2263(4) 0.4463(3) 0.27571(18) 0.0365(11) Uani 1 1 d . . .
C3 C 0.2432(4) 0.4284(3) 0.32327(18) 0.0383(11) Uani 1 1 d . . .
H3 H 0.2102 0.3824 0.3322 0.046 Uiso 1 1 calc R . .
C4 C 0.3066(4) 0.4744(3) 0.35990(18) 0.0395(11) Uani 1 1 d . A .
C5 C 0.3511(4) 0.5422(3) 0.34571(18) 0.0380(11) Uani 1 1 d . . .
H5 H 0.3916 0.5756 0.3689 0.046 Uiso 1 1 calc R . .
C6 C 0.3385(3) 0.5642(3) 0.29734(17) 0.0333(10) Uani 1 1 d . . .
C7 C 0.3880(4) 0.6370(3) 0.28742(18) 0.0364(11) Uani 1 1 d . . .
H7 H 0.4262 0.6663 0.3133 0.044 Uiso 1 1 calc R . .
C8 C 0.4311(4) 0.7409(3) 0.23804(17) 0.0332(10) Uani 1 1 d . . .
C9 C 0.4663(4) 0.8030(3) 0.2707(2) 0.0451(13) Uani 1 1 d . . .
H9 H 0.4630 0.7977 0.3025 0.054 Uiso 1 1 calc R . .
C10 C 0.5059(4) 0.8721(3) 0.2551(2) 0.0478(14) Uani 1 1 d . . .
H10 H 0.5304 0.9151 0.2763 0.057 Uiso 1 1 calc R . .
C11 C 0.5097(4) 0.8784(3) 0.2084(2) 0.0451(13) Uani 1 1 d . . .
H11 H 0.5371 0.9254 0.1973 0.054 Uiso 1 1 calc R . .
C12 C 0.4731(4) 0.8151(3) 0.1780(2) 0.0430(12) Uani 1 1 d . . .
H12 H 0.4759 0.8198 0.1461 0.052 Uiso 1 1 calc R . .
C13 C 0.1540(4) 0.3944(3) 0.23885(19) 0.0426(12) Uani 1 1 d . . .
C14 C 0.0980(4) 0.3299(4) 0.2617(2) 0.0548(15) Uani 1 1 d . . .
H14A H 0.1457 0.2913 0.2799 0.082 Uiso 1 1 calc R . .
H14B H 0.0511 0.3004 0.2371 0.082 Uiso 1 1 calc R . .
H14C H 0.0619 0.3572 0.2824 0.082 Uiso 1 1 calc R . .
C15 C 0.0731(4) 0.4491(4) 0.2074(2) 0.0573(16) Uani 1 1 d . . .
H15A H 0.0362 0.4782 0.2271 0.086 Uiso 1 1 calc R . .
H15B H 0.0275 0.4148 0.1848 0.086 Uiso 1 1 calc R . .
H15C H 0.1048 0.4887 0.1905 0.086 Uiso 1 1 calc R . .
C16 C 0.2131(5) 0.3478(3) 0.2082(2) 0.0533(15) Uani 1 1 d . . .
H16A H 0.2480 0.3869 0.1924 0.080 Uiso 1 1 calc R . .
H16B H 0.1674 0.3154 0.1846 0.080 Uiso 1 1 calc R . .
H16C H 0.2614 0.3116 0.2281 0.080 Uiso 1 1 calc R . .
C17 C 0.3244(4) 0.4481(3) 0.41224(19) 0.0475(13) Uani 1 1 d D . .
C18 C 0.4220(11) 0.3998(10) 0.4254(6) 0.085(4) Uiso 0.50 1 d PD A 1
H18A H 0.4775 0.4359 0.4238 0.128 Uiso 0.50 1 calc PR A 1
H18B H 0.4198 0.3545 0.4034 0.128 Uiso 0.50 1 calc PR A 1
H18C H 0.4308 0.3784 0.4573 0.128 Uiso 0.50 1 calc PR A 1
C18' C 0.3710(13) 0.3630(9) 0.4182(6) 0.085(4) Uiso 0.50 1 d PD A 2
H18D H 0.4358 0.3647 0.4102 0.128 Uiso 0.50 1 calc PR A 2
H18E H 0.3278 0.3246 0.3974 0.128 Uiso 0.50 1 calc PR A 2
H18F H 0.3792 0.3453 0.4508 0.128 Uiso 0.50 1 calc PR A 2
C19 C 0.2474(12) 0.3871(9) 0.4216(6) 0.083(3) Uiso 0.50 1 d PD A 1
H19A H 0.2634 0.3721 0.4549 0.124 Uiso 0.50 1 calc PR A 1
H19B H 0.2480 0.3381 0.4025 0.124 Uiso 0.50 1 calc PR A 1
H19C H 0.1814 0.4120 0.4134 0.124 Uiso 0.50 1 calc PR A 1
C19' C 0.2278(11) 0.4416(11) 0.4278(6) 0.083(3) Uiso 0.50 1 d PD A 2
H19D H 0.2417 0.4304 0.4615 0.124 Uiso 0.50 1 calc PR A 2
H19E H 0.1878 0.3972 0.4107 0.124 Uiso 0.50 1 calc PR A 2
H19F H 0.1913 0.4931 0.4212 0.124 Uiso 0.50 1 calc PR A 2
C20 C 0.3307(12) 0.5216(8) 0.4449(5) 0.071(3) Uiso 0.50 1 d PD A 1
H20A H 0.2676 0.5511 0.4377 0.106 Uiso 0.50 1 calc PR A 1
H20B H 0.3839 0.5580 0.4405 0.106 Uiso 0.50 1 calc PR A 1
H20C H 0.3448 0.5029 0.4776 0.106 Uiso 0.50 1 calc PR A 1
C20' C 0.3898(11) 0.5084(8) 0.4457(5) 0.071(3) Uiso 0.50 1 d PD A 2
H20D H 0.3604 0.5629 0.4410 0.106 Uiso 0.50 1 calc PR A 2
H20E H 0.4561 0.5095 0.4393 0.106 Uiso 0.50 1 calc PR A 2
H20F H 0.3946 0.4912 0.4782 0.106 Uiso 0.50 1 calc PR A 2
C21 C 0.5411(4) 0.5128(3) 0.15475(17) 0.0342(10) Uani 1 1 d . . .
C22 C 0.6486(4) 0.5186(3) 0.17078(17) 0.0366(11) Uani 1 1 d . . .
C23 C 0.7056(4) 0.4560(3) 0.15954(19) 0.0415(12) Uani 1 1 d . . .
H23 H 0.7753 0.4597 0.1710 0.050 Uiso 1 1 calc R . .
C24 C 0.6672(4) 0.3851(3) 0.13162(18) 0.0373(11) Uani 1 1 d . . .
C25 C 0.5659(4) 0.3816(3) 0.11571(17) 0.0380(11) Uani 1 1 d . . .
H25 H 0.5377 0.3372 0.0964 0.046 Uiso 1 1 calc R . .
C26 C 0.5020(4) 0.4419(3) 0.12703(16) 0.0339(10) Uani 1 1 d . . .
C27 C 0.3973(4) 0.4299(3) 0.10981(17) 0.0373(11) Uani 1 1 d . . .
H27 H 0.3769 0.3828 0.0913 0.045 Uiso 1 1 calc R . .
C28 C 0.2258(4) 0.4634(3) 0.09808(18) 0.0405(12) Uani 1 1 d . . .
C29 C 0.1814(5) 0.3928(4) 0.0748(2) 0.0594(17) Uani 1 1 d . . .
H29 H 0.2196 0.3465 0.0707 0.071 Uiso 1 1 calc R . .
C30 C 0.0792(5) 0.3940(4) 0.0582(3) 0.0677(19) Uani 1 1 d . . .
H30 H 0.0469 0.3476 0.0422 0.081 Uiso 1 1 calc R . .
C31 C 0.0238(4) 0.4608(4) 0.0644(2) 0.0588(16) Uani 1 1 d . . .
H31 H -0.0458 0.4620 0.0521 0.071 Uiso 1 1 calc R . .
C32 C 0.0729(4) 0.5263(4) 0.0890(2) 0.0527(14) Uani 1 1 d . . .
H32 H 0.0351 0.5722 0.0942 0.063 Uiso 1 1 calc R . .
C33 C 0.6960(4) 0.5919(3) 0.2000(2) 0.0468(13) Uani 1 1 d . . .
C34 C 0.8110(4) 0.5862(4) 0.2134(3) 0.071(2) Uani 1 1 d . . .
H34A H 0.8310 0.5356 0.2307 0.106 Uiso 1 1 calc R . .
H34B H 0.8380 0.6330 0.2330 0.106 Uiso 1 1 calc R . .
H34C H 0.8363 0.5866 0.1848 0.106 Uiso 1 1 calc R . .
C35 C 0.6611(5) 0.5959(4) 0.2467(2) 0.0620(17) Uani 1 1 d . . .
H35A H 0.5888 0.6012 0.2398 0.093 Uiso 1 1 calc R . .
H35B H 0.6915 0.6431 0.2650 0.093 Uiso 1 1 calc R . .
H35C H 0.6810 0.5459 0.2647 0.093 Uiso 1 1 calc R . .
C36 C 0.6679(4) 0.6721(3) 0.1715(3) 0.0598(16) Uani 1 1 d . . .
H36A H 0.6981 0.6722 0.1444 0.090 Uiso 1 1 calc R . .
H36B H 0.6922 0.7191 0.1916 0.090 Uiso 1 1 calc R . .
H36C H 0.5957 0.6755 0.1607 0.090 Uiso 1 1 calc R . .
C37 C 0.7401(4) 0.3194(3) 0.1230(2) 0.0446(12) Uani 1 1 d . . .
C38 C 0.7918(5) 0.2812(4) 0.1711(2) 0.0650(18) Uani 1 1 d . . .
H38A H 0.8299 0.3233 0.1912 0.097 Uiso 1 1 calc R . .
H38B H 0.8365 0.2376 0.1660 0.097 Uiso 1 1 calc R . .
H38C H 0.7416 0.2586 0.1862 0.097 Uiso 1 1 calc R . .
C39 C 0.8187(5) 0.3590(4) 0.0995(2) 0.0601(17) Uani 1 1 d . . .
H39A H 0.7859 0.3800 0.0685 0.090 Uiso 1 1 calc R . .
H39B H 0.8679 0.3180 0.0961 0.090 Uiso 1 1 calc R . .
H39C H 0.8517 0.4040 0.1191 0.090 Uiso 1 1 calc R . .
C40 C 0.6866(5) 0.2519(3) 0.0902(2) 0.0631(18) Uani 1 1 d . . .
H40A H 0.6343 0.2280 0.1034 0.095 Uiso 1 1 calc R . .
H40B H 0.7343 0.2095 0.0869 0.095 Uiso 1 1 calc R . .
H40C H 0.6573 0.2753 0.0593 0.095 Uiso 1 1 calc R . .
C41 C 0.1889(6) 0.8635(4) 0.1877(3) 0.079(2) Uani 1 1 d . . .
H41A H 0.2566 0.8541 0.2059 0.119 Uiso 1 1 calc R . .
H41B H 0.1472 0.8805 0.2089 0.119 Uiso 1 1 calc R . .
H41C H 0.1892 0.9063 0.1644 0.119 Uiso 1 1 calc R . .
C42 C 0.1109(5) 0.6955(4) 0.2029(2) 0.0632(17) Uani 1 1 d . . .
H42A H 0.0819 0.6447 0.1882 0.095 Uiso 1 1 calc R . .
H42B H 0.0642 0.7218 0.2188 0.095 Uiso 1 1 calc R . .
H42C H 0.1726 0.6833 0.2259 0.095 Uiso 1 1 calc R . .
C43 C 0.0133(5) 0.7937(5) 0.1164(3) 0.079(2) Uani 1 1 d . . .
H43A H 0.0241 0.8312 0.0920 0.119 Uiso 1 1 calc R . .
H43B H -0.0286 0.8202 0.1348 0.119 Uiso 1 1 calc R . .
H43C H -0.0195 0.7442 0.1017 0.119 Uiso 1 1 calc R . .
C44 C 0.2624(6) 0.8573(4) 0.0668(3) 0.075(2) Uani 1 1 d . . .
H44A H 0.2021 0.8887 0.0666 0.112 Uiso 1 1 calc R . .
H44B H 0.2819 0.8655 0.0370 0.112 Uiso 1 1 calc R . .
H44C H 0.3157 0.8759 0.0927 0.112 Uiso 1 1 calc R . .
C45 C 0.1337(6) 0.7156(5) 0.0238(2) 0.077(2) Uani 1 1 d . . .
H45A H 0.1253 0.6563 0.0233 0.116 Uiso 1 1 calc R . .
H45B H 0.1494 0.7333 -0.0057 0.116 Uiso 1 1 calc R . .
H45C H 0.0723 0.7419 0.0272 0.116 Uiso 1 1 calc R . .
C46 C 0.3493(5) 0.6862(4) 0.0649(2) 0.0622(17) Uani 1 1 d . . .
H46A H 0.4066 0.6977 0.0906 0.093 Uiso 1 1 calc R . .
H46B H 0.3639 0.7028 0.0351 0.093 Uiso 1 1 calc R . .
H46C H 0.3348 0.6276 0.0641 0.093 Uiso 1 1 calc R . .
C47 C 0.3832(10) 0.1625(6) 0.0669(3) 0.128(4) Uani 1 1 d . . .
H47A H 0.4458 0.1492 0.0577 0.153 Uiso 1 1 calc R . .
H47B H 0.3405 0.1934 0.0409 0.153 Uiso 1 1 calc R . .
C48 C 0.3340(12) 0.0884(7) 0.0749(4) 0.161(6) Uani 1 1 d . . .
H48A H 0.3692 0.0400 0.0667 0.193 Uiso 1 1 calc R . .
H48B H 0.2647 0.0875 0.0564 0.193 Uiso 1 1 calc R . .
C49 C 0.3377(10) 0.0903(7) 0.1260(4) 0.135(5) Uani 1 1 d . . .
H49A H 0.3963 0.0606 0.1442 0.163 Uiso 1 1 calc R . .
H49B H 0.2771 0.0665 0.1329 0.163 Uiso 1 1 calc R . .
C50 C 0.3450(9) 0.1803(7) 0.1366(4) 0.121(4) Uani 1 1 d . . .
H50A H 0.2786 0.2061 0.1291 0.145 Uiso 1 1 calc R . .
H50B H 0.3764 0.1902 0.1701 0.145 Uiso 1 1 calc R . .
C51 C 0.7572(11) 0.6627(8) 0.0384(5) 0.169(5) Uiso 1 1 d D . .
H51A H 0.7631 0.6909 0.0688 0.203 Uiso 1 1 calc R . .
H51B H 0.8124 0.6794 0.0242 0.203 Uiso 1 1 calc R . .
C52 C 0.7520(10) 0.5713(7) 0.0433(5) 0.150(5) Uiso 1 1 d D . .
H52A H 0.7758 0.5566 0.0768 0.180 Uiso 1 1 calc R . .
H52B H 0.7972 0.5456 0.0258 0.180 Uiso 1 1 calc R . .
C53 C 0.6480(11) 0.5366(9) 0.0254(5) 0.173(6) Uiso 1 1 d D . .
H53A H 0.6282 0.4993 0.0481 0.208 Uiso 1 1 calc R . .
H53B H 0.6396 0.5095 -0.0055 0.208 Uiso 1 1 calc R . .
C54 C 0.5939(12) 0.6210(9) 0.0220(6) 0.175(6) Uiso 1 1 d . . .
H54A H 0.5310 0.6203 -0.0023 0.210 Uiso 1 1 calc R . .
H54B H 0.5801 0.6369 0.0525 0.210 Uiso 1 1 calc R . .
C55 C -0.027(2) 0.073(2) 0.1693(12) 0.187(5) Uiso 0.50 1 d PD B 3
C56 C 0.034(2) 0.1395(19) 0.1512(11) 0.187(5) Uiso 0.50 1 d PD B 3
C57 C 0.014(2) 0.1495(18) 0.0986(11) 0.187(5) Uiso 0.50 1 d PD B 3
C58 C 0.029(2) 0.0626(18) 0.0860(11) 0.187(5) Uiso 0.50 1 d PD B 3
C59 C 0.017(2) 0.0761(15) 0.0329(10) 0.187(5) Uiso 0.50 1 d PD B 3
C60 C 0.0000 0.0000 0.0000 0.187(5) Uiso 1 2 d SD . 3

loop_
_atom_site_aniso_label
_atom_site_aniso_U_11
_atom_site_aniso_U_22
_atom_site_aniso_U_33
_atom_site_aniso_U_23
_atom_site_aniso_U_13
_atom_site_aniso_U_12
Sm1 0.03090(15) 0.03228(15) 0.03088(15) -0.00019(10) 0.00636(10) -0.00321(10)
Si1 0.0463(9) 0.0473(8) 0.0493(9) -0.0035(7) 0.0043(7) 0.0136(7)
Si2 0.0537(9) 0.0478(8) 0.0397(8) 0.0050(7) 0.0027(7) -0.0002(7)
O1 0.0381(18) 0.0344(17) 0.0329(18) 0.0015(14) 0.0085(14) -0.0073(15)
O2 0.0314(17) 0.0406(19) 0.044(2) -0.0090(16) 0.0065(15) -0.0027(15)
O3 0.305(12) 0.106(5) 0.135(7) -0.041(5) 0.125(8) -0.098(7)
N1 0.035(2) 0.0282(19) 0.036(2) -0.0023(16) 0.0114(17) -0.0044(17)
N2 0.042(2) 0.031(2) 0.039(2) 0.0016(17) 0.0093(19) -0.0018(18)
N3 0.033(2) 0.046(2) 0.033(2) -0.0027(18) 0.0054(17) -0.0084(19)
N4 0.033(2) 0.046(2) 0.050(3) 0.000(2) 0.004(2) -0.008(2)
N5 0.039(2) 0.038(2) 0.039(2) -0.0039(18) 0.0022(19) 0.0063(19)
C1 0.031(2) 0.034(2) 0.036(3) 0.004(2) 0.011(2) 0.006(2)
C2 0.032(2) 0.033(2) 0.045(3) 0.003(2) 0.008(2) 0.001(2)
C3 0.038(3) 0.039(3) 0.040(3) 0.008(2) 0.012(2) -0.002(2)
C4 0.041(3) 0.040(3) 0.040(3) 0.004(2) 0.015(2) 0.003(2)
C5 0.038(3) 0.038(3) 0.037(3) -0.002(2) 0.007(2) 0.002(2)
C6 0.033(2) 0.031(2) 0.036(3) 0.000(2) 0.010(2) 0.004(2)
C7 0.037(3) 0.032(2) 0.040(3) -0.007(2) 0.008(2) 0.001(2)
C8 0.034(2) 0.028(2) 0.039(3) -0.0012(19) 0.010(2) -0.002(2)
C9 0.057(3) 0.038(3) 0.045(3) -0.009(2) 0.022(3) -0.011(3)
C10 0.054(3) 0.037(3) 0.052(3) -0.010(2) 0.012(3) -0.010(3)
C11 0.045(3) 0.030(3) 0.060(4) 0.000(2) 0.012(3) -0.008(2)
C12 0.048(3) 0.039(3) 0.044(3) 0.007(2) 0.013(2) -0.005(2)
C13 0.041(3) 0.044(3) 0.041(3) 0.004(2) 0.004(2) -0.012(2)
C14 0.053(3) 0.052(3) 0.057(4) 0.006(3) 0.008(3) -0.021(3)
C15 0.043(3) 0.060(4) 0.065(4) 0.016(3) 0.004(3) -0.013(3)
C16 0.064(4) 0.044(3) 0.053(3) -0.008(3) 0.013(3) -0.018(3)
C17 0.054(3) 0.050(3) 0.038(3) 0.007(2) 0.012(3) -0.004(3)
C21 0.035(2) 0.035(2) 0.032(2) 0.000(2) 0.007(2) -0.002(2)
C22 0.033(2) 0.040(3) 0.037(3) -0.003(2) 0.008(2) -0.005(2)
C23 0.034(3) 0.041(3) 0.049(3) 0.002(2) 0.008(2) -0.001(2)
C24 0.041(3) 0.033(2) 0.041(3) 0.004(2) 0.016(2) -0.001(2)
C25 0.048(3) 0.037(3) 0.031(3) -0.002(2) 0.013(2) -0.005(2)
C26 0.036(3) 0.035(2) 0.032(2) -0.003(2) 0.011(2) -0.006(2)
C27 0.043(3) 0.034(2) 0.034(3) -0.005(2) 0.007(2) -0.008(2)
C28 0.040(3) 0.045(3) 0.036(3) -0.002(2) 0.007(2) -0.007(2)
C29 0.046(3) 0.061(4) 0.067(4) -0.020(3) 0.006(3) -0.011(3)
C30 0.053(4) 0.075(5) 0.069(4) -0.021(4) 0.001(3) -0.027(4)
C31 0.035(3) 0.085(5) 0.052(4) 0.002(3) 0.000(3) -0.014(3)
C32 0.036(3) 0.062(4) 0.056(4) 0.003(3) 0.003(3) -0.003(3)
C33 0.034(3) 0.045(3) 0.057(3) -0.009(3) 0.002(2) -0.004(2)
C34 0.037(3) 0.064(4) 0.101(6) -0.027(4) -0.006(3) -0.004(3)
C35 0.063(4) 0.067(4) 0.050(4) -0.021(3) 0.000(3) -0.004(3)
C36 0.043(3) 0.044(3) 0.089(5) -0.009(3) 0.008(3) -0.009(3)
C37 0.045(3) 0.041(3) 0.053(3) 0.002(2) 0.020(3) 0.002(2)
C38 0.068(4) 0.059(4) 0.069(4) 0.017(3) 0.017(3) 0.020(3)
C39 0.063(4) 0.058(4) 0.071(4) -0.004(3) 0.039(4) 0.004(3)
C40 0.067(4) 0.045(3) 0.081(5) -0.016(3) 0.026(4) 0.008(3)
C41 0.086(5) 0.060(4) 0.095(6) -0.020(4) 0.025(5) 0.009(4)
C42 0.068(4) 0.065(4) 0.062(4) 0.001(3) 0.027(3) 0.019(3)
C43 0.059(4) 0.105(6) 0.069(5) 0.005(4) 0.005(4) 0.035(4)
C44 0.084(5) 0.057(4) 0.079(5) 0.023(4) 0.010(4) 0.000(4)
C45 0.082(5) 0.100(6) 0.041(4) -0.002(4) -0.001(3) -0.012(4)
C46 0.070(4) 0.075(4) 0.045(3) 0.005(3) 0.022(3) 0.003(4)
C47 0.230(14) 0.085(6) 0.086(7) -0.004(5) 0.072(8) -0.002(8)
C48 0.273(18) 0.118(8) 0.124(10) -0.056(7) 0.112(11) -0.095(10)
C49 0.189(13) 0.106(8) 0.133(10) -0.017(7) 0.082(10) -0.057(8)
C50 0.131(9) 0.129(9) 0.110(8) -0.039(7) 0.042(7) -0.039(7)

loop_
_atom_type_symbol
_atom_type_description
_atom_type_scat_dispersion_real
_atom_type_scat_dispersion_imag
_atom_type_scat_source
C C 0.0033 0.0016 'International Tables Vol C Tables 4.2.6.8 and 6.1.1.4'
H H 0.0000 0.0000 'International Tables Vol C Tables 4.2.6.8 and 6.1.1.4'
N N 0.0061 0.0033 'International Tables Vol C Tables 4.2.6.8 and 6.1.1.4'
O O 0.0106 0.0060 'International Tables Vol C Tables 4.2.6.8 and 6.1.1.4'
Sm Sm -0.1638 3.4418 'International Tables Vol C Tables 4.2.6.8 and 6.1.1.4'
Si Si 0.0817 0.0704 'International Tables Vol C Tables 4.2.6.8 and 6.1.1.4'

loop_
_geom_angle_atom_site_label_1
_geom_angle_atom_site_label_2
_geom_angle_atom_site_label_3
_geom_angle
_geom_angle_site_symmetry_1
_geom_angle_site_symmetry_3
_geom_angle_publ_flag
O1 Sm1 O2 104.23(12) . . ?
O1 Sm1 N5 119.25(14) . . ?
O2 Sm1 N5 136.04(14) . . ?
O1 Sm1 N1 69.60(12) . . ?
O2 Sm1 N1 87.68(12) . . ?
N5 Sm1 N1 100.91(13) . . ?
O1 Sm1 N3 84.70(12) . . ?
O2 Sm1 N3 68.16(12) . . ?
N5 Sm1 N3 119.34(14) . . ?
N1 Sm1 N3 139.30(13) . . ?
O1 Sm1 N4 79.49(13) . . ?
O2 Sm1 N4 117.97(13) . . ?
N5 Sm1 N4 78.41(14) . . ?
N1 Sm1 N4 144.16(13) . . ?
N3 Sm1 N4 50.30(13) . . ?
O1 Sm1 N2 120.37(12) . . ?
O2 Sm1 N2 76.12(12) . . ?
N5 Sm1 N2 76.69(14) . . ?
N1 Sm1 N2 50.77(12) . . ?
N3 Sm1 N2 140.77(13) . . ?
N4 Sm1 N2 153.74(13) . . ?
O1 Sm1 Si2 142.85(9) . . ?
O2 Sm1 Si2 112.03(9) . . ?
N5 Sm1 Si2 27.54(11) . . ?
N1 Sm1 Si2 118.53(9) . . ?
N3 Sm1 Si2 101.13(10) . . ?
N4 Sm1 Si2 76.75(10) . . ?
N2 Sm1 Si2 77.33(9) . . ?
N5 Si1 C42 110.1(2) . . ?
N5 Si1 C41 113.3(3) . . ?
C42 Si1 C41 106.6(3) . . ?
N5 Si1 C43 113.3(3) . . ?
C42 Si1 C43 107.0(3) . . ?
C41 Si1 C43 106.1(4) . . ?
N5 Si2 C45 113.8(3) . . ?
N5 Si2 C44 115.0(3) . . ?
C45 Si2 C44 106.3(3) . . ?
N5 Si2 C46 108.8(2) . . ?
C45 Si2 C46 104.8(3) . . ?
C44 Si2 C46 107.6(3) . . ?
N5 Si2 Sm1 40.47(14) . . ?
C45 Si2 Sm1 120.3(2) . . ?
C44 Si2 Sm1 132.8(2) . . ?
C46 Si2 Sm1 68.57(19) . . ?
C1 O1 Sm1 146.1(3) . . ?
C21 O2 Sm1 146.9(3) . . ?
C50 O3 C47 106.8(8) . . ?
C51 O4 C54 109.0(12) . . ?
C7 N1 C8 122.0(4) . . ?
C7 N1 Sm1 134.0(3) . . ?
C8 N1 Sm1 103.6(3) . . ?
C8 N2 C12 117.6(4) . . ?
C8 N2 Sm1 96.5(3) . . ?
C12 N2 Sm1 145.1(4) . . ?
C27 N3 C28 121.8(4) . . ?
C27 N3 Sm1 135.4(3) . . ?
C28 N3 Sm1 102.8(3) . . ?
C28 N4 C32 118.3(5) . . ?
C28 N4 Sm1 97.2(3) . . ?
C32 N4 Sm1 144.1(4) . . ?
Si2 N5 Si1 127.2(3) . . ?
Si2 N5 Sm1 112.0(2) . . ?
Si1 N5 Sm1 120.7(2) . . ?
O1 C1 C6 121.4(4) . . ?
O1 C1 C2 121.1(4) . . ?
C6 C1 C2 117.5(4) . . ?
C3 C2 C1 118.7(5) . . ?
C3 C2 C13 121.0(4) . . ?
C1 C2 C13 120.3(4) . . ?
C2 C3 C4 124.8(5) . . ?
C2 C3 H3 117.6 . . ?
C4 C3 H3 117.6 . . ?
C5 C4 C3 115.9(5) . . ?
C5 C4 C17 122.6(5) . . ?
C3 C4 C17 121.4(4) . . ?
C4 C5 C6 122.7(5) . . ?
C4 C5 H5 118.7 . . ?
C6 C5 H5 118.7 . . ?
C5 C6 C7 117.0(4) . . ?
C5 C6 C1 120.2(4) . . ?
C7 C6 C1 122.8(4) . . ?
N1 C7 C6 125.0(5) . . ?
N1 C7 H7 117.5 . . ?
C6 C7 H7 117.5 . . ?
N2 C8 C9 122.8(4) . . ?
N2 C8 N1 108.6(4) . . ?
C9 C8 N1 128.5(5) . . ?
C10 C9 C8 118.2(5) . . ?
C10 C9 H9 120.9 . . ?
C8 C9 H9 120.9 . . ?
C9 C10 C11 119.7(5) . . ?
C9 C10 H10 120.1 . . ?
C11 C10 H10 120.1 . . ?
C12 C11 C10 119.0(5) . . ?
C12 C11 H11 120.5 . . ?
C10 C11 H11 120.5 . . ?
N2 C12 C11 122.7(5) . . ?
N2 C12 H12 118.7 . . ?
C11 C12 H12 118.7 . . ?
C2 C13 C16 109.4(4) . . ?
C2 C13 C14 112.5(4) . . ?
C16 C13 C14 107.3(5) . . ?
C2 C13 C15 110.9(4) . . ?
C16 C13 C15 110.2(5) . . ?
C14 C13 C15 106.4(5) . . ?
C13 C14 H14A 109.5 . . ?
C13 C14 H14B 109.5 . . ?
H14A C14 H14B 109.5 . . ?
C13 C14 H14C 109.5 . . ?
H14A C14 H14C 109.5 . . ?
H14B C14 H14C 109.5 . . ?
C13 C15 H15A 109.5 . . ?
C13 C15 H15B 109.5 . . ?
H15A C15 H15B 109.5 . . ?
C13 C15 H15C 109.5 . . ?
H15A C15 H15C 109.5 . . ?
H15B C15 H15C 109.5 . . ?
C13 C16 H16A 109.5 . . ?
C13 C16 H16B 109.5 . . ?
H16A C16 H16B 109.5 . . ?
C13 C16 H16C 109.5 . . ?
H16A C16 H16C 109.5 . . ?
H16B C16 H16C 109.5 . . ?
C19' C17 C20 78.1(9) . . ?
C19' C17 C18' 106.4(10) . . ?
C20 C17 C18' 133.2(10) . . ?
C19' C17 C20' 106.7(9) . . ?
C20 C17 C20' 31.9(7) . . ?
C18' C17 C20' 110.0(10) . . ?
C19' C17 C19 36.8(8) . . ?
C20 C17 C19 110.1(9) . . ?
C18' C17 C19 71.3(9) . . ?
C20' C17 C19 129.8(10) . . ?
C19' C17 C18 132.6(10) . . ?
C20 C17 C18 109.2(10) . . ?
C18' C17 C18 34.8(8) . . ?
C20' C17 C18 79.3(9) . . ?
C19 C17 C18 103.2(10) . . ?
C19' C17 C4 111.3(8) . . ?
C20 C17 C4 111.8(7) . . ?
C18' C17 C4 109.4(8) . . ?
C20' C17 C4 112.8(7) . . ?
C19 C17 C4 113.5(8) . . ?
C18 C17 C4 108.7(8) . . ?
C17 C18 H18A 109.5 . . ?
C17 C18 H18B 109.5 . . ?
C17 C18 H18C 109.5 . . ?
C17 C18' H18D 109.5 . . ?
C17 C18' H18E 109.5 . . ?
H18D C18' H18E 109.5 . . ?
C17 C18' H18F 109.5 . . ?
H18D C18' H18F 109.5 . . ?
H18E C18' H18F 109.5 . . ?
C17 C19 H19A 109.5 . . ?
C17 C19 H19B 109.5 . . ?
C17 C19 H19C 109.5 . . ?
C17 C19' H19D 109.5 . . ?
C17 C19' H19E 109.5 . . ?
H19D C19' H19E 109.5 . . ?
C17 C19' H19F 109.5 . . ?
H19D C19' H19F 109.5 . . ?
H19E C19' H19F 109.5 . . ?
C17 C20 H20A 109.5 . . ?
C17 C20 H20B 109.5 . . ?
C17 C20 H20C 109.5 . . ?
C17 C20' H20D 109.5 . . ?
C17 C20' H20E 109.5 . . ?
H20D C20' H20E 109.5 . . ?
C17 C20' H20F 109.5 . . ?
H20D C20' H20F 109.5 . . ?
H20E C20' H20F 109.5 . . ?
O2 C21 C26 122.1(4) . . ?
O2 C21 C22 120.8(4) . . ?
C26 C21 C22 117.1(4) . . ?
C23 C22 C21 118.3(5) . . ?
C23 C22 C33 121.3(5) . . ?
C21 C22 C33 120.4(4) . . ?
C22 C23 C24 125.0(5) . . ?
C22 C23 H23 117.5 . . ?
C24 C23 H23 117.5 . . ?
C25 C24 C23 116.0(5) . . ?
C25 C24 C37 125.1(5) . . ?
C23 C24 C37 118.9(5) . . ?
C24 C25 C26 122.5(5) . . ?
C24 C25 H25 118.8 . . ?
C26 C25 H25 118.8 . . ?
C25 C26 C27 117.3(4) . . ?
C25 C26 C21 121.1(4) . . ?
C27 C26 C21 121.6(4) . . ?
N3 C27 C26 125.7(4) . . ?
N3 C27 H27 117.1 . . ?
C26 C27 H27 117.1 . . ?
N4 C28 C29 122.2(5) . . ?
N4 C28 N3 109.0(4) . . ?
C29 C28 N3 128.7(5) . . ?
C30 C29 C28 117.0(6) . . ?
C30 C29 H29 121.5 . . ?
C28 C29 H29 121.5 . . ?
C31 C30 C29 121.5(6) . . ?
C31 C30 H30 119.3 . . ?
C29 C30 H30 119.3 . . ?
C30 C31 C32 117.7(6) . . ?
C30 C31 H31 121.1 . . ?
C32 C31 H31 121.1 . . ?
N4 C32 C31 123.2(6) . . ?
N4 C32 H32 118.4 . . ?
C31 C32 H32 118.4 . . ?
C22 C33 C35 110.1(5) . . ?
C22 C33 C34 112.2(5) . . ?
C35 C33 C34 106.9(5) . . ?
C22 C33 C36 109.9(5) . . ?
C35 C33 C36 110.2(5) . . ?
C34 C33 C36 107.5(5) . . ?
C33 C34 H34A 109.5 . . ?
C33 C34 H34B 109.5 . . ?
H34A C34 H34B 109.5 . . ?
C33 C34 H34C 109.5 . . ?
H34A C34 H34C 109.5 . . ?
H34B C34 H34C 109.5 . . ?
C33 C35 H35A 109.5 . . ?
C33 C35 H35B 109.5 . . ?
H35A C35 H35B 109.5 . . ?
C33 C35 H35C 109.5 . . ?
H35A C35 H35C 109.5 . . ?
H35B C35 H35C 109.5 . . ?
C33 C36 H36A 109.5 . . ?
C33 C36 H36B 109.5 . . ?
H36A C36 H36B 109.5 . . ?
C33 C36 H36C 109.5 . . ?
H36A C36 H36C 109.5 . . ?
H36B C36 H36C 109.5 . . ?
C24 C37 C40 111.4(5) . . ?
C24 C37 C38 108.6(5) . . ?
C40 C37 C38 109.3(5) . . ?
C24 C37 C39 109.5(4) . . ?
C40 C37 C39 107.9(5) . . ?
C38 C37 C39 110.1(5) . . ?
C37 C38 H38A 109.5 . . ?
C37 C38 H38B 109.5 . . ?
H38A C38 H38B 109.5 . . ?
C37 C38 H38C 109.5 . . ?
H38A C38 H38C 109.5 . . ?
H38B C38 H38C 109.5 . . ?
C37 C39 H39A 109.5 . . ?
C37 C39 H39B 109.5 . . ?
H39A C39 H39B 109.5 . . ?
C37 C39 H39C 109.5 . . ?
H39A C39 H39C 109.5 . . ?
H39B C39 H39C 109.5 . . ?
C37 C40 H40A 109.5 . . ?
C37 C40 H40B 109.5 . . ?
H40A C40 H40B 109.5 . . ?
C37 C40 H40C 109.5 . . ?
H40A C40 H40C 109.5 . . ?
H40B C40 H40C 109.5 . . ?
Si1 C41 H41A 109.5 . . ?
Si1 C41 H41B 109.5 . . ?
H41A C41 H41B 109.5 . . ?
Si1 C41 H41C 109.5 . . ?
H41A C41 H41C 109.5 . . ?
H41B C41 H41C 109.5 . . ?
Si1 C42 H42A 109.5 . . ?
Si1 C42 H42B 109.5 . . ?
H42A C42 H42B 109.5 . . ?
Si1 C42 H42C 109.5 . . ?
H42A C42 H42C 109.5 . . ?
H42B C42 H42C 109.5 . . ?
Si1 C43 H43A 109.5 . . ?
Si1 C43 H43B 109.5 . . ?
H43A C43 H43B 109.5 . . ?
Si1 C43 H43C 109.5 . . ?
H43A C43 H43C 109.5 . . ?
H43B C43 H43C 109.5 . . ?
Si2 C44 H44A 109.5 . . ?
Si2 C44 H44B 109.5 . . ?
H44A C44 H44B 109.5 . . ?
Si2 C44 H44C 109.5 . . ?
H44A C44 H44C 109.5 . . ?
H44B C44 H44C 109.5 . . ?
Si2 C45 H45A 109.5 . . ?
Si2 C45 H45B 109.5 . . ?
H45A C45 H45B 109.5 . . ?
Si2 C45 H45C 109.5 . . ?
H45A C45 H45C 109.5 . . ?
H45B C45 H45C 109.5 . . ?
Si2 C46 H46A 109.5 . . ?
Si2 C46 H46B 109.5 . . ?
H46A C46 H46B 109.5 . . ?
Si2 C46 H46C 109.5 . . ?
H46A C46 H46C 109.5 . . ?
H46B C46 H46C 109.5 . . ?
O3 C47 C48 110.0(8) . . ?
O3 C47 H47A 109.7 . . ?
C48 C47 H47A 109.7 . . ?
O3 C47 H47B 109.7 . . ?
C48 C47 H47B 109.7 . . ?
H47A C47 H47B 108.2 . . ?
C47 C48 C49 103.8(9) . . ?
C47 C48 H48A 111.0 . . ?
C49 C48 H48A 111.0 . . ?
C47 C48 H48B 111.0 . . ?
C49 C48 H48B 111.0 . . ?
H48A C48 H48B 109.0 . . ?
C48 C49 C50 102.3(9) . . ?
C48 C49 H49A 111.3 . . ?
C50 C49 H49A 111.3 . . ?
C48 C49 H49B 111.3 . . ?
C50 C49 H49B 111.3 . . ?
H49A C49 H49B 109.2 . . ?
O3 C50 C49 103.9(8) . . ?
O3 C50 H50A 111.0 . . ?
C49 C50 H50A 111.0 . . ?
O3 C50 H50B 111.0 . . ?
C49 C50 H50B 111.0 . . ?
H50A C50 H50B 109.0 . . ?
O4 C51 C52 99.0(11) . . ?
O4 C51 H51A 112.0 . . ?
C52 C51 H51A 112.0 . . ?
O4 C51 H51B 112.0 . . ?
C52 C51 H51B 112.0 . . ?
H51A C51 H51B 109.7 . . ?
C51 C52 C53 113.5(12) . . ?
C51 C52 H52A 108.9 . . ?
C53 C52 H52A 108.9 . . ?
C51 C52 H52B 108.9 . . ?
C53 C52 H52B 108.9 . . ?
H52A C52 H52B 107.7 . . ?
C52 C53 C54 95.4(11) . . ?
C52 C53 H53A 112.7 . . ?
C54 C53 H53A 112.7 . . ?
C52 C53 H53B 112.7 . . ?
C54 C53 H53B 112.7 . . ?
H53A C53 H53B 110.1 . . ?
O4 C54 C53 101.8(12) . . ?
O4 C54 H54A 111.4 . . ?
C53 C54 H54A 111.4 . . ?
O4 C54 H54B 111.4 . . ?
C53 C54 H54B 111.4 . . ?
H54A C54 H54B 109.3 . . ?
C57 C56 C55 116(3) . . ?
C58 C57 C56 98(3) . . ?
C57 C58 C59 97(2) . . ?
C58 C59 C60 118(2) . . ?
C59 C60 C59 180(3) 3 . ?

loop_
_geom_bond_atom_site_label_1
_geom_bond_atom_site_label_2
_geom_bond_distance
_geom_bond_site_symmetry_2
_geom_bond_publ_flag
Sm1 O1 2.258(3) . ?
Sm1 O2 2.291(3) . ?
Sm1 N5 2.356(4) . ?
Sm1 N1 2.497(4) . ?
Sm1 N3 2.531(4) . ?
Sm1 N4 2.691(4) . ?
Sm1 N2 2.699(4) . ?
Sm1 Si2 3.3660(16) . ?
Si1 N5 1.703(4) . ?
Si1 C42 1.860(6) . ?
Si1 C41 1.880(7) . ?
Si1 C43 1.890(7) . ?
Si2 N5 1.679(5) . ?
Si2 C45 1.862(7) . ?
Si2 C44 1.876(7) . ?
Si2 C46 1.878(7) . ?
O1 C1 1.299(5) . ?
O2 C21 1.305(6) . ?
O3 C50 1.377(11) . ?
O3 C47 1.389(11) . ?
O4 C51 1.352(15) . ?
O4 C54 1.454(15) . ?
N1 C7 1.303(6) . ?
N1 C8 1.411(6) . ?
N2 C8 1.340(6) . ?
N2 C12 1.343(6) . ?
N3 C27 1.308(6) . ?
N3 C28 1.397(6) . ?
N4 C28 1.334(7) . ?
N4 C32 1.339(7) . ?
C1 C6 1.429(7) . ?
C1 C2 1.433(7) . ?
C2 C3 1.376(7) . ?
C2 C13 1.533(7) . ?
C3 C4 1.421(7) . ?
C3 H3 0.9400 . ?
C4 C5 1.366(7) . ?
C4 C17 1.541(7) . ?
C5 C6 1.419(7) . ?
C5 H5 0.9400 . ?
C6 C7 1.425(7) . ?
C7 H7 0.9400 . ?
C8 C9 1.391(7) . ?
C9 C10 1.366(7) . ?
C9 H9 0.9400 . ?
C10 C11 1.372(8) . ?
C10 H10 0.9400 . ?
C11 C12 1.370(7) . ?
C11 H11 0.9400 . ?
C12 H12 0.9400 . ?
C13 C16 1.534(8) . ?
C13 C14 1.536(7) . ?
C13 C15 1.546(8) . ?
C14 H14A 0.9700 . ?
C14 H14B 0.9700 . ?
C14 H14C 0.9700 . ?
C15 H15A 0.9700 . ?
C15 H15B 0.9700 . ?
C15 H15C 0.9700 . ?
C16 H16A 0.9700 . ?
C16 H16B 0.9700 . ?
C16 H16C 0.9700 . ?
C17 C19' 1.500(13) . ?
C17 C20 1.514(12) . ?
C17 C18' 1.515(13) . ?
C17 C20' 1.518(12) . ?
C17 C19 1.519(13) . ?
C17 C18 1.522(13) . ?
C18 H18A 0.9700 . ?
C18 H18B 0.9700 . ?
C18 H18C 0.9700 . ?
C18' H18D 0.9700 . ?
C18' H18E 0.9700 . ?
C18' H18F 0.9700 . ?
C19 H19A 0.9700 . ?
C19 H19B 0.9700 . ?
C19 H19C 0.9700 . ?
C19' H19D 0.9700 . ?
C19' H19E 0.9700 . ?
C19' H19F 0.9700 . ?
C20 H20A 0.9700 . ?
C20 H20B 0.9700 . ?
C20 H20C 0.9700 . ?
C20' H20D 0.9700 . ?
C20' H20E 0.9700 . ?
C20' H20F 0.9700 . ?
C21 C26 1.435(6) . ?
C21 C22 1.445(6) . ?
C22 C23 1.367(7) . ?
C22 C33 1.518(7) . ?
C23 C24 1.436(7) . ?
C23 H23 0.9400 . ?
C24 C25 1.362(7) . ?
C24 C37 1.522(7) . ?
C25 C26 1.402(7) . ?
C25 H25 0.9400 . ?
C26 C27 1.422(7) . ?
C27 H27 0.9400 . ?
C28 C29 1.396(7) . ?
C29 C30 1.374(9) . ?
C29 H29 0.9400 . ?
C30 C31 1.360(9) . ?
C30 H30 0.9400 . ?
C31 C32 1.369(8) . ?
C31 H31 0.9400 . ?
C32 H32 0.9400 . ?
C33 C35 1.537(9) . ?
C33 C34 1.539(7) . ?
C33 C36 1.542(8) . ?
C34 H34A 0.9700 . ?
C34 H34B 0.9700 . ?
C34 H34C 0.9700 . ?
C35 H35A 0.9700 . ?
C35 H35B 0.9700 . ?
C35 H35C 0.9700 . ?
C36 H36A 0.9700 . ?
C36 H36B 0.9700 . ?
C36 H36C 0.9700 . ?
C37 C40 1.525(8) . ?
C37 C38 1.541(8) . ?
C37 C39 1.544(8) . ?
C38 H38A 0.9700 . ?
C38 H38B 0.9700 . ?
C38 H38C 0.9700 . ?
C39 H39A 0.9700 . ?
C39 H39B 0.9700 . ?
C39 H39C 0.9700 . ?
C40 H40A 0.9700 . ?
C40 H40B 0.9700 . ?
C40 H40C 0.9700 . ?
C41 H41A 0.9700 . ?
C41 H41B 0.9700 . ?
C41 H41C 0.9700 . ?
C42 H42A 0.9700 . ?
C42 H42B 0.9700 . ?
C42 H42C 0.9700 . ?
C43 H43A 0.9700 . ?
C43 H43B 0.9700 . ?
C43 H43C 0.9700 . ?
C44 H44A 0.9700 . ?
C44 H44B 0.9700 . ?
C44 H44C 0.9700 . ?
C45 H45A 0.9700 . ?
C45 H45B 0.9700 . ?
C45 H45C 0.9700 . ?
C46 H46A 0.9700 . ?
C46 H46B 0.9700 . ?
C46 H46C 0.9700 . ?
C47 C48 1.424(13) . ?
C47 H47A 0.9800 . ?
C47 H47B 0.9800 . ?
C48 C49 1.471(14) . ?
C48 H48A 0.9800 . ?
C48 H48B 0.9800 . ?
C49 C50 1.492(13) . ?
C49 H49A 0.9800 . ?
C49 H49B 0.9800 . ?
C50 H50A 0.9800 . ?
C50 H50B 0.9800 . ?
C51 C52 1.493(13) . ?
C51 H51A 0.9800 . ?
C51 H51B 0.9800 . ?
C52 C53 1.512(13) . ?
C52 H52A 0.9800 . ?
C52 H52B 0.9800 . ?
C53 C54 1.550(16) . ?
C53 H53A 0.9800 . ?
C53 H53B 0.9800 . ?
C54 H54A 0.9800 . ?
C54 H54B 0.9800 . ?
C55 C56 1.535(18) . ?
C56 C57 1.495(18) . ?
C57 C58 1.482(18) . ?
C58 C59 1.526(18) . ?
C59 C60 1.546(18) . ?
C60 C59 1.546(18) 3 ?

loop_
_geom_torsion_atom_site_label_1
_geom_torsion_atom_site_label_2
_geom_torsion_atom_site_label_3
_geom_torsion_atom_site_label_4
_geom_torsion
_geom_torsion_site_symmetry_1
_geom_torsion_site_symmetry_2
_geom_torsion_site_symmetry_3
_geom_torsion_site_symmetry_4
_geom_torsion_publ_flag
O1 Sm1 Si2 N5 38.7(3) . . . . ?
O2 Sm1 Si2 N5 -154.6(2) . . . . ?
N1 Sm1 Si2 N5 -54.8(2) . . . . ?
N3 Sm1 Si2 N5 134.6(2) . . . . ?
N4 Sm1 Si2 N5 90.3(2) . . . . ?
N2 Sm1 Si2 N5 -85.5(2) . . . . ?
O1 Sm1 Si2 C45 -53.3(3) . . . . ?
O2 Sm1 Si2 C45 113.5(3) . . . . ?
N5 Sm1 Si2 C45 -91.9(4) . . . . ?
N1 Sm1 Si2 C45 -146.7(3) . . . . ?
N3 Sm1 Si2 C45 42.7(3) . . . . ?
N4 Sm1 Si2 C45 -1.6(3) . . . . ?
N2 Sm1 Si2 C45 -177.4(3) . . . . ?
O1 Sm1 Si2 C44 117.2(4) . . . . ?
O2 Sm1 Si2 C44 -76.1(4) . . . . ?
N5 Sm1 Si2 C44 78.5(4) . . . . ?
N1 Sm1 Si2 C44 23.7(4) . . . . ?
N3 Sm1 Si2 C44 -146.8(4) . . . . ?
N4 Sm1 Si2 C44 168.8(4) . . . . ?
N2 Sm1 Si2 C44 -6.9(4) . . . . ?
O1 Sm1 Si2 C46 -148.3(3) . . . . ?
O2 Sm1 Si2 C46 18.4(3) . . . . ?
N5 Sm1 Si2 C46 173.0(3) . . . . ?
N1 Sm1 Si2 C46 118.2(3) . . . . ?
N3 Sm1 Si2 C46 -52.4(3) . . . . ?
N4 Sm1 Si2 C46 -96.7(3) . . . . ?
N2 Sm1 Si2 C46 87.5(3) . . . . ?
O2 Sm1 O1 C1 76.3(5) . . . . ?
N5 Sm1 O1 C1 -97.0(5) . . . . ?
N1 Sm1 O1 C1 -5.7(5) . . . . ?
N3 Sm1 O1 C1 142.2(5) . . . . ?
N4 Sm1 O1 C1 -167.2(5) . . . . ?
N2 Sm1 O1 C1 -5.7(6) . . . . ?
Si2 Sm1 O1 C1 -116.3(5) . . . . ?
O1 Sm1 O2 C21 73.0(6) . . . . ?
N5 Sm1 O2 C21 -115.4(6) . . . . ?
N1 Sm1 O2 C21 141.3(6) . . . . ?
N3 Sm1 O2 C21 -5.2(6) . . . . ?
N4 Sm1 O2 C21 -12.5(6) . . . . ?
N2 Sm1 O2 C21 -168.7(6) . . . . ?
Si2 Sm1 O2 C21 -98.8(6) . . . . ?
O1 Sm1 N1 C7 11.1(4) . . . . ?
O2 Sm1 N1 C7 -95.1(4) . . . . ?
N5 Sm1 N1 C7 128.4(4) . . . . ?
N3 Sm1 N1 C7 -43.2(5) . . . . ?
N4 Sm1 N1 C7 43.1(5) . . . . ?
N2 Sm1 N1 C7 -169.0(5) . . . . ?
Si2 Sm1 N1 C7 151.0(4) . . . . ?
O1 Sm1 N1 C8 -175.7(3) . . . . ?
O2 Sm1 N1 C8 78.2(3) . . . . ?
N5 Sm1 N1 C8 -58.4(3) . . . . ?
N3 Sm1 N1 C8 130.0(3) . . . . ?
N4 Sm1 N1 C8 -143.6(3) . . . . ?
N2 Sm1 N1 C8 4.2(3) . . . . ?
Si2 Sm1 N1 C8 -35.8(3) . . . . ?
O1 Sm1 N2 C8 -4.3(3) . . . . ?
O2 Sm1 N2 C8 -102.9(3) . . . . ?
N5 Sm1 N2 C8 112.0(3) . . . . ?
N1 Sm1 N2 C8 -4.4(3) . . . . ?
N3 Sm1 N2 C8 -127.6(3) . . . . ?
N4 Sm1 N2 C8 130.9(3) . . . . ?
Si2 Sm1 N2 C8 140.3(3) . . . . ?
O1 Sm1 N2 C12 -172.2(6) . . . . ?
O2 Sm1 N2 C12 89.3(6) . . . . ?
N5 Sm1 N2 C12 -55.9(6) . . . . ?
N1 Sm1 N2 C12 -172.2(7) . . . . ?
N3 Sm1 N2 C12 64.6(7) . . . . ?
N4 Sm1 N2 C12 -37.0(7) . . . . ?
Si2 Sm1 N2 C12 -27.6(6) . . . . ?
O1 Sm1 N3 C27 -104.6(5) . . . . ?
O2 Sm1 N3 C27 3.0(4) . . . . ?
N5 Sm1 N3 C27 134.7(5) . . . . ?
N1 Sm1 N3 C27 -54.8(5) . . . . ?
N4 Sm1 N3 C27 174.7(5) . . . . ?
N2 Sm1 N3 C27 29.0(6) . . . . ?
Si2 Sm1 N3 C27 112.5(5) . . . . ?
O1 Sm1 N3 C28 75.7(3) . . . . ?
O2 Sm1 N3 C28 -176.7(3) . . . . ?
N5 Sm1 N3 C28 -45.0(3) . . . . ?
N1 Sm1 N3 C28 125.5(3) . . . . ?
N4 Sm1 N3 C28 -5.0(3) . . . . ?
N2 Sm1 N3 C28 -150.7(3) . . . . ?
Si2 Sm1 N3 C28 -67.2(3) . . . . ?
O1 Sm1 N4 C28 -86.6(3) . . . . ?
O2 Sm1 N4 C28 14.0(4) . . . . ?
N5 Sm1 N4 C28 150.3(3) . . . . ?
N1 Sm1 N4 C28 -117.1(3) . . . . ?
N3 Sm1 N4 C28 5.2(3) . . . . ?
N2 Sm1 N4 C28 131.5(3) . . . . ?
Si2 Sm1 N4 C28 122.1(3) . . . . ?
O1 Sm1 N4 C32 84.4(7) . . . . ?
O2 Sm1 N4 C32 -175.0(6) . . . . ?
N5 Sm1 N4 C32 -38.7(6) . . . . ?
N1 Sm1 N4 C32 54.0(7) . . . . ?
N3 Sm1 N4 C32 176.2(7) . . . . ?
N2 Sm1 N4 C32 -57.4(8) . . . . ?
Si2 Sm1 N4 C32 -66.9(6) . . . . ?
C45 Si2 N5 Si1 -73.6(4) . . . . ?
C44 Si2 N5 Si1 49.4(4) . . . . ?
C46 Si2 N5 Si1 170.0(3) . . . . ?
Sm1 Si2 N5 Si1 176.9(5) . . . . ?
C45 Si2 N5 Sm1 109.5(3) . . . . ?
C44 Si2 N5 Sm1 -127.5(3) . . . . ?
C46 Si2 N5 Sm1 -6.9(3) . . . . ?
C42 Si1 N5 Si2 161.1(3) . . . . ?
C41 Si1 N5 Si2 -79.7(4) . . . . ?
C43 Si1 N5 Si2 41.3(5) . . . . ?
C42 Si1 N5 Sm1 -22.3(4) . . . . ?
C41 Si1 N5 Sm1 97.0(4) . . . . ?
C43 Si1 N5 Sm1 -142.1(3) . . . . ?
O1 Sm1 N5 Si2 -154.37(19) . . . . ?
O2 Sm1 N5 Si2 35.0(3) . . . . ?
N1 Sm1 N5 Si2 133.0(2) . . . . ?
N3 Sm1 N5 Si2 -53.2(3) . . . . ?
N4 Sm1 N5 Si2 -83.5(2) . . . . ?
N2 Sm1 N5 Si2 88.1(2) . . . . ?
O1 Sm1 N5 Si1 28.5(3) . . . . ?
O2 Sm1 N5 Si1 -142.2(2) . . . . ?
N1 Sm1 N5 Si1 -44.1(3) . . . . ?
N3 Sm1 N5 Si1 129.7(2) . . . . ?
N4 Sm1 N5 Si1 99.3(3) . . . . ?
N2 Sm1 N5 Si1 -89.1(2) . . . . ?
Si2 Sm1 N5 Si1 -177.1(4) . . . . ?
Sm1 O1 C1 C6 -0.5(8) . . . . ?
Sm1 O1 C1 C2 -179.0(4) . . . . ?
O1 C1 C2 C3 173.3(4) . . . . ?
C6 C1 C2 C3 -5.2(7) . . . . ?
O1 C1 C2 C13 -6.2(7) . . . . ?
C6 C1 C2 C13 175.2(4) . . . . ?
C1 C2 C3 C4 2.2(8) . . . . ?
C13 C2 C3 C4 -178.3(5) . . . . ?
C2 C3 C4 C5 1.7(8) . . . . ?
C2 C3 C4 C17 -177.6(5) . . . . ?
C3 C4 C5 C6 -2.5(7) . . . . ?
C17 C4 C5 C6 176.9(5) . . . . ?
C4 C5 C6 C7 179.2(5) . . . . ?
C4 C5 C6 C1 -0.7(7) . . . . ?
O1 C1 C6 C5 -174.0(4) . . . . ?
C2 C1 C6 C5 4.6(7) . . . . ?
O1 C1 C6 C7 6.1(7) . . . . ?
C2 C1 C6 C7 -175.3(4) . . . . ?
C8 N1 C7 C6 176.6(4) . . . . ?
Sm1 N1 C7 C6 -11.1(7) . . . . ?
C5 C6 C7 N1 -179.9(4) . . . . ?
C1 C6 C7 N1 0.0(8) . . . . ?
C12 N2 C8 C9 1.3(7) . . . . ?
Sm1 N2 C8 C9 -170.9(4) . . . . ?
C12 N2 C8 N1 178.5(4) . . . . ?
Sm1 N2 C8 N1 6.3(4) . . . . ?
C7 N1 C8 N2 167.3(4) . . . . ?
Sm1 N1 C8 N2 -7.0(4) . . . . ?
C7 N1 C8 C9 -15.7(8) . . . . ?
Sm1 N1 C8 C9 170.0(5) . . . . ?
N2 C8 C9 C10 -1.0(8) . . . . ?
N1 C8 C9 C10 -177.6(5) . . . . ?
C8 C9 C10 C11 0.1(9) . . . . ?
C9 C10 C11 C12 0.4(9) . . . . ?
C8 N2 C12 C11 -0.8(8) . . . . ?
Sm1 N2 C12 C11 165.5(4) . . . . ?
C10 C11 C12 N2 0.0(9) . . . . ?
C3 C2 C13 C16 -113.1(5) . . . . ?
C1 C2 C13 C16 66.5(6) . . . . ?
C3 C2 C13 C14 6.1(7) . . . . ?
C1 C2 C13 C14 -174.4(5) . . . . ?
C3 C2 C13 C15 125.1(5) . . . . ?
C1 C2 C13 C15 -55.3(6) . . . . ?
C5 C4 C17 C19' 123.9(9) . . . . ?
C3 C4 C17 C19' -56.8(9) . . . . ?
C5 C4 C17 C20 38.6(9) . . . . ?
C3 C4 C17 C20 -142.1(8) . . . . ?
C5 C4 C17 C18' -118.8(9) . . . . ?
C3 C4 C17 C18' 60.5(10) . . . . ?
C5 C4 C17 C20' 4.0(9) . . . . ?
C3 C4 C17 C20' -176.7(8) . . . . ?
C5 C4 C17 C19 163.8(8) . . . . ?
C3 C4 C17 C19 -16.9(10) . . . . ?
C5 C4 C17 C18 -82.0(9) . . . . ?
C3 C4 C17 C18 97.3(9) . . . . ?
Sm1 O2 C21 C26 4.7(9) . . . . ?
Sm1 O2 C21 C22 -174.4(4) . . . . ?
O2 C21 C22 C23 177.8(4) . . . . ?
C26 C21 C22 C23 -1.4(7) . . . . ?
O2 C21 C22 C33 -1.2(7) . . . . ?
C26 C21 C22 C33 179.6(5) . . . . ?
C21 C22 C23 C24 1.9(8) . . . . ?
C33 C22 C23 C24 -179.1(5) . . . . ?
C22 C23 C24 C25 -0.1(8) . . . . ?
C22 C23 C24 C37 -178.6(5) . . . . ?
C23 C24 C25 C26 -2.1(7) . . . . ?
C37 C24 C25 C26 176.3(5) . . . . ?
C24 C25 C26 C27 -177.7(5) . . . . ?
C24 C25 C26 C21 2.5(7) . . . . ?
O2 C21 C26 C25 -179.8(4) . . . . ?
C22 C21 C26 C25 -0.7(7) . . . . ?
O2 C21 C26 C27 0.4(7) . . . . ?
C22 C21 C26 C27 179.5(4) . . . . ?
C28 N3 C27 C26 178.3(5) . . . . ?
Sm1 N3 C27 C26 -1.4(8) . . . . ?
C25 C26 C27 N3 178.9(5) . . . . ?
C21 C26 C27 N3 -1.3(8) . . . . ?
C32 N4 C28 C29 -3.2(8) . . . . ?
Sm1 N4 C28 C29 170.8(5) . . . . ?
C32 N4 C28 N3 178.3(5) . . . . ?
Sm1 N4 C28 N3 -7.7(4) . . . . ?
C27 N3 C28 N4 -171.5(4) . . . . ?
Sm1 N3 C28 N4 8.3(5) . . . . ?
C27 N3 C28 C29 10.2(9) . . . . ?
Sm1 N3 C28 C29 -170.1(5) . . . . ?
N4 C28 C29 C30 3.0(10) . . . . ?
N3 C28 C29 C30 -178.8(6) . . . . ?
C28 C29 C30 C31 -0.4(11) . . . . ?
C29 C30 C31 C32 -1.9(11) . . . . ?
C28 N4 C32 C31 0.8(9) . . . . ?
Sm1 N4 C32 C31 -169.1(5) . . . . ?
C30 C31 C32 N4 1.7(10) . . . . ?
C23 C22 C33 C35 -117.8(6) . . . . ?
C21 C22 C33 C35 61.2(7) . . . . ?
C23 C22 C33 C34 1.1(8) . . . . ?
C21 C22 C33 C34 -179.9(5) . . . . ?
C23 C22 C33 C36 120.6(6) . . . . ?
C21 C22 C33 C36 -60.4(7) . . . . ?
C25 C24 C37 C40 5.4(7) . . . . ?
C23 C24 C37 C40 -176.3(5) . . . . ?
C25 C24 C37 C38 -115.1(6) . . . . ?
C23 C24 C37 C38 63.2(6) . . . . ?
C25 C24 C37 C39 124.7(6) . . . . ?
C23 C24 C37 C39 -57.0(7) . . . . ?
C50 O3 C47 C48 -16.6(16) . . . . ?
O3 C47 C48 C49 -6.9(17) . . . . ?
C47 C48 C49 C50 25.5(15) . . . . ?
C47 O3 C50 C49 32.6(14) . . . . ?
C48 C49 C50 O3 -36.1(14) . . . . ?
C54 O4 C51 C52 38.4(15) . . . . ?
O4 C51 C52 C53 -13.9(16) . . . . ?
C51 C52 C53 C54 -13.4(16) . . . . ?
C51 O4 C54 C53 -49.7(15) . . . . ?
C52 C53 C54 O4 33.8(15) . . . . ?
C55 C56 C57 C58 -53(4) . . . . ?
C56 C57 C58 C59 -175(3) . . . . ?
C57 C58 C59 C60 -165(2) . . . . ?
C58 C59 C60 C59 -98(3) . . . 3 ?
